data_4345130
loop_
_publ_author_name
'Heidemann, Tim'
'Mathur, Sanjay'

_publ_section_title
;
 Three at a Time: Step by Step to Heterotermetallic Molecules.
;
_journal_issue 1
_journal_name_full 'Inorganic chemistry'
_journal_page_first 234
_journal_page_last 240
_journal_paper_doi 10.1021/acs.inorgchem.6b02069
_journal_volume 56
_journal_year 2017
_chemical_formula_moiety 'C42 H98 Al Ba O14 Zr2'
_chemical_formula_sum 'C42 H98 Al Ba O14 Zr2'
_chemical_formula_weight 1173.96
_chemical_name_systematic
; 
 ? 
;
_space_group_IT_number 61
_symmetry_cell_setting orthorhombic
_symmetry_space_group_name_Hall '-P 2ac 2ab'
_symmetry_space_group_name_H-M 'P b c a'
_atom_sites_solution_hydrogens geom
_atom_sites_solution_primary direct
_atom_sites_solution_secondary difmap
_audit_creation_method SHELXL-97
_cell_angle_alpha 90.00
_cell_angle_beta 90.00
_cell_angle_gamma 90.00
_cell_formula_units_Z 8
_cell_length_a 14.838(3)
_cell_length_b 19.613(4)
_cell_length_c 41.736(8)
_cell_measurement_reflns_used 47255
_cell_measurement_temperature 170(2)
_cell_measurement_theta_max 24.94
_cell_measurement_theta_min 1.92
_cell_volume 12146(4)
_computing_cell_refinement 'X-Area (Stoe & Cie)'
_computing_data_collection 'X-Area (Stoe & Cie)'
_computing_data_reduction 'X-Area (Stoe & Cie)'
_computing_structure_refinement 'SHELXL-97 (Sheldrick, 1997)'
_computing_structure_solution 'SHELXS-97 (Sheldrick, 1990)'
_diffrn_ambient_temperature 170(2)
_diffrn_detector_area_resol_mean 'not measured'
_diffrn_measured_fraction_theta_full 0.993
_diffrn_measured_fraction_theta_max 0.993
_diffrn_measurement_device_type 'IPDS 2T (Stoe & Cie)'
_diffrn_measurement_method '\w and \f scans'
_diffrn_radiation_monochromator graphite
_diffrn_radiation_source 'fine-focus sealed tube'
_diffrn_radiation_type MoK\a
_diffrn_radiation_wavelength 0.71073
_diffrn_reflns_av_R_equivalents 0.0912
_diffrn_reflns_av_sigmaI/netI 0.0663
_diffrn_reflns_limit_h_max 17
_diffrn_reflns_limit_h_min -17
_diffrn_reflns_limit_k_max 22
_diffrn_reflns_limit_k_min -21
_diffrn_reflns_limit_l_max 49
_diffrn_reflns_limit_l_min -49
_diffrn_reflns_number 21364
_diffrn_reflns_theta_full 24.94
_diffrn_reflns_theta_max 24.94
_diffrn_reflns_theta_min 1.92
_diffrn_standards_decay_% 'not measured'
_diffrn_standards_interval_count 'not measured'
_diffrn_standards_interval_time 'not measured'
_diffrn_standards_number 'not measured'
_exptl_absorpt_coefficient_mu 1.042
_exptl_absorpt_correction_T_max 0.8187
_exptl_absorpt_correction_T_min 0.6807
_exptl_absorpt_correction_type numerical
_exptl_absorpt_process_details
;
    The absorption correction (X-RED; Stoe & Cie, 2001)
        was performed after optimizing the crystal shape
        using X-SHAPE (Stoe & Cie, 1999).
;
_exptl_crystal_colour colourless
_exptl_crystal_density_diffrn 1.284
_exptl_crystal_density_meas ?
_exptl_crystal_density_method 'not measured'
_exptl_crystal_description brick
_exptl_crystal_F_000 4888
_exptl_crystal_size_max 0.38
_exptl_crystal_size_mid 0.27
_exptl_crystal_size_min 0.19
_refine_diff_density_max 1.283
_refine_diff_density_min -1.123
_refine_diff_density_rms 0.076
_refine_ls_extinction_coef 'not measured'
_refine_ls_extinction_method none
_refine_ls_goodness_of_fit_ref 1.012
_refine_ls_hydrogen_treatment constr
_refine_ls_matrix_type full
_refine_ls_number_parameters 560
_refine_ls_number_reflns 10613
_refine_ls_number_restraints 0
_refine_ls_restrained_S_all 1.010
_refine_ls_R_factor_all 0.0908
_refine_ls_R_factor_gt 0.0566
_refine_ls_shift/su_max 0.012
_refine_ls_shift/su_mean 0.001
_refine_ls_structure_factor_coef Fsqd
_refine_ls_weighting_details 'calc w=1/[\s^2^(Fo^2^)+(0.0720P)^2^+34.8679P] where P=(Fo^2^+2Fc^2^)/3'
_refine_ls_weighting_scheme calc
_refine_ls_wR_factor_gt 0.1293
_refine_ls_wR_factor_ref 0.1513
_reflns_number_gt 6854
_reflns_number_total 10613
_reflns_threshold_expression >2sigma(I)
_cod_data_source_file ic6b02069_si_002.cif
_cod_data_source_block AlBaZr2
_cod_depositor_comments
;
The following automatic conversions were performed:

'_exptl_crystal_density_meas' value 'not measured' was changed to '?'
- the value is perceived as not measured.

Automatic conversion script
Id: cif_fix_values 4268 2015-11-12 08:31:59Z antanas 
;
_cod_original_sg_symbol_H-M Pbca
_cod_database_code 4345130

loop_
_symmetry_equiv_pos_as_xyz
'x, y, z'
'-x+1/2, -y, z+1/2'
'-x, y+1/2, -z+1/2'
'x+1/2, -y+1/2, -z'
'-x, -y, -z'
'x-1/2, y, -z-1/2'
'x, -y-1/2, z-1/2'
'-x-1/2, y-1/2, z'

loop_
_atom_site_label
_atom_site_type_symbol
_atom_site_fract_x
_atom_site_fract_y
_atom_site_fract_z
_atom_site_U_iso_or_equiv
_atom_site_adp_type
_atom_site_occupancy
_atom_site_symmetry_multiplicity
_atom_site_calc_flag
_atom_site_refinement_flags
Ba Ba 0.95996(4) 0.11226(4) 0.630766(16) 0.0707(3) Uani 1 1 d .
Zr1 Zr 1.17838(7) 0.20378(6) 0.64924(2) 0.0702(3) Uani 1 1 d .
Zr2 Zr 1.12233(6) 0.19452(6) 0.57290(2) 0.0680(3) Uani 1 1 d .
Al Al 0.7488(2) 0.03221(19) 0.63028(8) 0.0758(9) Uani 1 1 d .
O1 O 1.1407(4) 0.1218(3) 0.61394(14) 0.0600(17) Uani 1 1 d .
O2 O 1.0626(4) 0.2353(4) 0.61836(16) 0.072(2) Uani 1 1 d .
O3 O 1.2330(4) 0.2331(4) 0.60271(17) 0.079(2) Uani 1 1 d .
O4 O 1.2817(5) 0.1586(4) 0.6668(2) 0.106(3) Uani 1 1 d .
O5 O 1.1938(5) 0.2890(4) 0.6709(2) 0.105(3) Uani 1 1 d .
O6 O 1.0750(5) 0.1644(4) 0.67610(17) 0.091(2) Uani 1 1 d .
O7 O 1.1933(5) 0.1421(5) 0.54389(18) 0.099(3) Uani 1 1 d .
O8 O 0.9998(5) 0.1461(4) 0.56899(17) 0.083(2) Uani 1 1 d .
O9 O 1.0986(5) 0.2727(4) 0.54623(18) 0.096(2) Uani 1 1 d .
O10 O 0.8483(4) 0.0123(4) 0.60928(17) 0.0722(19) Uani 1 1 d .
O11 O 0.7807(5) 0.1165(4) 0.6396(2) 0.091(2) Uani 1 1 d .
O12 O 0.6483(5) 0.0224(5) 0.6115(2) 0.112(3) Uani 1 1 d .
O13 O 0.7492(5) -0.0145(4) 0.66535(17) 0.083(2) Uani 1 1 d .
O14 O 0.9294(5) 0.0074(5) 0.6776(2) 0.107(3) Uani 1 1 d .
C1 C 1.1776(7) 0.0535(6) 0.6098(3) 0.080(3) Uani 1 1 d .
H1 H 1.1483 0.0329 0.5911 0.097 Uiso 1 1 calc R
C2 C 1.2768(7) 0.0548(6) 0.6036(3) 0.100(4) Uani 1 1 d .
H2A H 1.2889 0.0823 0.5850 0.150 Uiso 1 1 calc R
H2B H 1.2980 0.0092 0.5999 0.150 Uiso 1 1 calc R
H2C H 1.3073 0.0737 0.6218 0.150 Uiso 1 1 calc R
C3 C 1.1558(9) 0.0108(7) 0.6382(4) 0.122(5) Uani 1 1 d .
H3A H 1.0918 0.0100 0.6413 0.183 Uiso 1 1 calc R
H3B H 1.1844 0.0297 0.6568 0.183 Uiso 1 1 calc R
H3C H 1.1773 -0.0348 0.6348 0.183 Uiso 1 1 calc R
C4 C 1.0103(10) 0.2956(7) 0.6236(3) 0.099(4) Uani 1 1 d .
H4 H 0.9971 0.2971 0.6466 0.119 Uiso 1 1 calc R
C5 C 1.0630(10) 0.3602(7) 0.6161(5) 0.149(7) Uani 1 1 d .
H5A H 1.1188 0.3598 0.6277 0.224 Uiso 1 1 calc R
H5B H 1.0282 0.3993 0.6222 0.224 Uiso 1 1 calc R
H5C H 1.0752 0.3621 0.5935 0.224 Uiso 1 1 calc R
C6 C 0.9208(10) 0.2930(8) 0.6068(5) 0.153(7) Uani 1 1 d .
H6A H 0.8898 0.2519 0.6127 0.230 Uiso 1 1 calc R
H6B H 0.9302 0.2936 0.5840 0.230 Uiso 1 1 calc R
H6C H 0.8852 0.3317 0.6129 0.230 Uiso 1 1 calc R
C7 C 1.3129(12) 0.2676(11) 0.5933(6) 0.174(7) Uani 1 1 d .
H7A H 1.3340 0.2708 0.6155 0.209 Uiso 1 1 calc R
C8 C 1.3886(19) 0.2328(18) 0.5854(10) 0.171(9) Uani 1 1 d .
H8A H 1.3682 0.1906 0.5763 0.257 Uiso 1 1 calc R
H8B H 1.4250 0.2234 0.6039 0.257 Uiso 1 1 calc R
H8C H 1.4238 0.2572 0.5699 0.257 Uiso 1 1 calc R
C9 C 1.3038(19) 0.3415(15) 0.5907(10) 0.177(11) Uani 1 1 d .
H9A H 1.2778 0.3592 0.6101 0.266 Uiso 1 1 calc R
H9B H 1.2655 0.3524 0.5729 0.266 Uiso 1 1 calc R
H9C H 1.3621 0.3615 0.5875 0.266 Uiso 1 1 calc R
C10 C 1.3587(15) 0.1311(15) 0.6834(6) 0.198(11) Uani 1 1 d .
H10 H 1.3758 0.0955 0.6681 0.238 Uiso 1 1 calc R
C11 C 1.4338(12) 0.1724(15) 0.6809(6) 0.269(16) Uani 1 1 d .
H11A H 1.4357 0.1924 0.6599 0.404 Uiso 1 1 calc R
H11B H 1.4872 0.1456 0.6842 0.404 Uiso 1 1 calc R
H11C H 1.4308 0.2078 0.6967 0.404 Uiso 1 1 calc R
C12 C 1.3461(19) 0.0938(17) 0.7081(9) 0.37(3) Uani 1 1 d .
H12A H 1.2944 0.0653 0.7048 0.557 Uiso 1 1 calc R
H12B H 1.3364 0.1223 0.7265 0.557 Uiso 1 1 calc R
H12C H 1.3983 0.0658 0.7116 0.557 Uiso 1 1 calc R
C13 C 1.2280(18) 0.3483(12) 0.6888(5) 0.178(9) Uani 1 1 d .
H13 H 1.2726 0.3701 0.6749 0.214 Uiso 1 1 calc R
C14 C 1.277(2) 0.3239(15) 0.7162(7) 0.284(17) Uani 1 1 d .
H14A H 1.3197 0.2901 0.7095 0.426 Uiso 1 1 calc R
H14B H 1.2354 0.3039 0.7312 0.426 Uiso 1 1 calc R
H14C H 1.3077 0.3612 0.7262 0.426 Uiso 1 1 calc R
C15 C 1.160(2) 0.3961(14) 0.6934(8) 0.32(2) Uani 1 1 d .
H15A H 1.1335 0.4076 0.6731 0.486 Uiso 1 1 calc R
H15B H 1.1847 0.4364 0.7030 0.486 Uiso 1 1 calc R
H15C H 1.1145 0.3773 0.7072 0.486 Uiso 1 1 calc R
C16 C 1.0543(15) 0.1667(12) 0.7090(4) 0.167(8) Uani 1 1 d .
H16 H 1.0050 0.1336 0.7083 0.200 Uiso 1 1 calc R
C17 C 0.9989(17) 0.2256(12) 0.7169(5) 0.229(12) Uani 1 1 d .
H17A H 0.9654 0.2395 0.6984 0.344 Uiso 1 1 calc R
H17B H 1.0369 0.2624 0.7239 0.344 Uiso 1 1 calc R
H17C H 0.9580 0.2137 0.7339 0.344 Uiso 1 1 calc R
C18 C 1.1054(17) 0.1323(15) 0.7286(5) 0.261(15) Uani 1 1 d .
H18A H 1.1320 0.0946 0.7174 0.392 Uiso 1 1 calc R
H18B H 1.0698 0.1157 0.7461 0.392 Uiso 1 1 calc R
H18C H 1.1522 0.1615 0.7367 0.392 Uiso 1 1 calc R
C19 C 1.2442(16) 0.1118(12) 0.5187(4) 0.184(9) Uani 1 1 d .
H19 H 1.3012 0.1043 0.5300 0.221 Uiso 1 1 calc R
C20 C 1.2140(14) 0.0407(11) 0.5155(5) 0.198(9) Uani 1 1 d .
H20A H 1.2010 0.0224 0.5363 0.297 Uiso 1 1 calc R
H20B H 1.2606 0.0142 0.5056 0.297 Uiso 1 1 calc R
H20C H 1.1606 0.0392 0.5025 0.297 Uiso 1 1 calc R
C21 C 1.273(2) 0.1510(15) 0.4952(6) 0.313(19) Uani 1 1 d .
H21A H 1.2915 0.1943 0.5037 0.470 Uiso 1 1 calc R
H21B H 1.2258 0.1575 0.4799 0.470 Uiso 1 1 calc R
H21C H 1.3237 0.1295 0.4849 0.470 Uiso 1 1 calc R
C22 C 0.9379(11) 0.1494(12) 0.5420(4) 0.168(8) Uani 1 1 d .
H22 H 0.9460 0.1964 0.5346 0.202 Uiso 1 1 calc R
C23 C 0.9668(12) 0.1108(12) 0.5149(4) 0.194(10) Uani 1 1 d .
H23A H 1.0297 0.1190 0.5111 0.291 Uiso 1 1 calc R
H23B H 0.9327 0.1243 0.4964 0.291 Uiso 1 1 calc R
H23C H 0.9573 0.0632 0.5190 0.291 Uiso 1 1 calc R
C24 C 0.8468(11) 0.1489(11) 0.5511(5) 0.197(10) Uani 1 1 d .
H24A H 0.8385 0.1784 0.5692 0.295 Uiso 1 1 calc R
H24B H 0.8294 0.1033 0.5568 0.295 Uiso 1 1 calc R
H24C H 0.8104 0.1645 0.5336 0.295 Uiso 1 1 calc R
C25 C 1.090(2) 0.3202(14) 0.5206(7) 0.261(17) Uani 1 1 d .
H25 H 1.0317 0.3377 0.5283 0.313 Uiso 1 1 calc R
C26 C 1.059(3) 0.301(2) 0.4919(8) 0.46(4) Uani 1 1 d .
H26A H 1.0285 0.2582 0.4947 0.697 Uiso 1 1 calc R
H26B H 1.1074 0.2952 0.4768 0.697 Uiso 1 1 calc R
H26C H 1.0174 0.3343 0.4839 0.697 Uiso 1 1 calc R
C27 C 1.131(2) 0.3773(15) 0.5250(6) 0.300(18) Uani 1 1 d .
H27A H 1.1445 0.3827 0.5473 0.450 Uiso 1 1 calc R
H27B H 1.0930 0.4141 0.5180 0.450 Uiso 1 1 calc R
H27C H 1.1859 0.3776 0.5129 0.450 Uiso 1 1 calc R
C28 C 0.8628(9) -0.0429(8) 0.5887(4) 0.116(5) Uani 1 1 d .
H28 H 0.8346 -0.0290 0.5685 0.139 Uiso 1 1 calc R
C29 C 0.8176(10) -0.1053(8) 0.5972(4) 0.140(6) Uani 1 1 d .
H29A H 0.7547 -0.0964 0.6005 0.210 Uiso 1 1 calc R
H29B H 0.8433 -0.1232 0.6166 0.210 Uiso 1 1 calc R
H29C H 0.8247 -0.1380 0.5803 0.210 Uiso 1 1 calc R
C30 C 0.9585(9) -0.0496(8) 0.5809(5) 0.155(7) Uani 1 1 d .
H30A H 0.9819 -0.0061 0.5744 0.233 Uiso 1 1 calc R
H30B H 0.9656 -0.0817 0.5637 0.233 Uiso 1 1 calc R
H30C H 0.9908 -0.0654 0.5994 0.233 Uiso 1 1 calc R
C31 C 0.7235(12) 0.1603(9) 0.6591(6) 0.167(9) Uani 1 1 d .
H31 H 0.6723 0.1310 0.6646 0.200 Uiso 1 1 calc R
C32 C 0.6825(12) 0.2143(9) 0.6370(6) 0.215(13) Uani 1 1 d .
H32A H 0.6576 0.1926 0.6184 0.323 Uiso 1 1 calc R
H32B H 0.7285 0.2459 0.6306 0.323 Uiso 1 1 calc R
H32C H 0.6358 0.2383 0.6482 0.323 Uiso 1 1 calc R
C33 C 0.7603(19) 0.1770(13) 0.6882(5) 0.256(16) Uani 1 1 d .
H33A H 0.7792 0.1362 0.6990 0.384 Uiso 1 1 calc R
H33B H 0.7160 0.2001 0.7010 0.384 Uiso 1 1 calc R
H33C H 0.8113 0.2063 0.6851 0.384 Uiso 1 1 calc R
C34 C 0.6097(10) 0.0478(11) 0.5844(4) 0.139(6) Uani 1 1 d .
H34 H 0.6446 0.0873 0.5771 0.167 Uiso 1 1 calc R
C35 C 0.6011(16) 0.0007(14) 0.5588(5) 0.242(13) Uani 1 1 d .
H35A H 0.6599 -0.0143 0.5522 0.363 Uiso 1 1 calc R
H35B H 0.5713 0.0223 0.5411 0.363 Uiso 1 1 calc R
H35C H 0.5664 -0.0379 0.5658 0.363 Uiso 1 1 calc R
C36 C 0.5175(13) 0.0695(15) 0.5916(6) 0.268(15) Uani 1 1 d .
H36A H 0.5183 0.1017 0.6089 0.401 Uiso 1 1 calc R
H36B H 0.4820 0.0306 0.5976 0.401 Uiso 1 1 calc R
H36C H 0.4916 0.0905 0.5729 0.401 Uiso 1 1 calc R
C37 C 0.6766(11) -0.0479(11) 0.6806(5) 0.156(7) Uani 1 1 d .
H37 H 0.6290 -0.0488 0.6644 0.187 Uiso 1 1 calc R
C38 C 0.6896(15) -0.1146(11) 0.6883(6) 0.233(13) Uani 1 1 d .
H38A H 0.7185 -0.1375 0.6707 0.350 Uiso 1 1 calc R
H38B H 0.6324 -0.1358 0.6925 0.350 Uiso 1 1 calc R
H38C H 0.7270 -0.1177 0.7070 0.350 Uiso 1 1 calc R
C39 C 0.641(2) -0.0104(11) 0.7050(7) 0.37(3) Uani 1 1 d .
H39A H 0.6327 0.0358 0.6980 0.561 Uiso 1 1 calc R
H39B H 0.6814 -0.0112 0.7230 0.561 Uiso 1 1 calc R
H39C H 0.5840 -0.0294 0.7112 0.561 Uiso 1 1 calc R
C40 C 0.9765(11) -0.0398(12) 0.6973(4) 0.145(7) Uani 1 1 d .
H40 H 1.0403 -0.0268 0.6977 0.173 Uiso 1 1 calc R
C41 C 0.9442(13) -0.0418(14) 0.7296(4) 0.232(13) Uani 1 1 d .
H41A H 0.9510 0.0024 0.7391 0.348 Uiso 1 1 calc R
H41B H 0.9782 -0.0746 0.7416 0.348 Uiso 1 1 calc R
H41C H 0.8817 -0.0544 0.7296 0.348 Uiso 1 1 calc R
C42 C 0.9691(12) -0.1105(11) 0.6822(6) 0.187(9) Uani 1 1 d .
H42A H 0.9922 -0.1092 0.6608 0.280 Uiso 1 1 calc R
H42B H 0.9070 -0.1244 0.6818 0.280 Uiso 1 1 calc R
H42C H 1.0034 -0.1425 0.6947 0.280 Uiso 1 1 calc R

loop_
_atom_site_aniso_label
_atom_site_aniso_U_11
_atom_site_aniso_U_22
_atom_site_aniso_U_33
_atom_site_aniso_U_23
_atom_site_aniso_U_13
_atom_site_aniso_U_12
Ba 0.0636(4) 0.0752(5) 0.0734(4) 0.0070(4) 0.0076(3) -0.0088(3)
Zr1 0.0757(7) 0.0701(8) 0.0647(6) -0.0059(6) 0.0013(5) -0.0126(6)
Zr2 0.0655(6) 0.0794(8) 0.0591(6) 0.0078(6) 0.0080(5) -0.0016(6)
Al 0.0601(18) 0.088(3) 0.080(2) 0.009(2) 0.0099(17) -0.0058(18)
O1 0.066(4) 0.051(5) 0.063(4) -0.003(3) -0.004(3) -0.002(3)
O2 0.080(4) 0.066(6) 0.072(4) 0.010(4) 0.016(4) 0.014(4)
O3 0.067(4) 0.080(6) 0.089(5) -0.010(4) 0.019(4) -0.020(4)
O4 0.094(6) 0.114(7) 0.110(6) -0.006(5) -0.036(5) -0.006(5)
O5 0.127(6) 0.093(7) 0.096(6) -0.027(5) 0.022(5) -0.037(5)
O6 0.107(5) 0.105(7) 0.060(5) 0.008(4) 0.008(4) -0.036(5)
O7 0.087(5) 0.131(7) 0.077(5) -0.007(5) 0.010(4) 0.000(5)
O8 0.072(4) 0.106(6) 0.070(5) 0.016(4) -0.015(4) -0.011(4)
O9 0.109(6) 0.092(6) 0.086(5) 0.045(5) 0.010(4) -0.003(5)
O10 0.063(4) 0.076(5) 0.077(4) -0.001(4) 0.009(3) -0.005(4)
O11 0.079(5) 0.077(6) 0.117(6) 0.004(5) 0.030(4) 0.008(4)
O12 0.068(5) 0.172(9) 0.096(6) 0.035(6) -0.013(5) -0.019(5)
O13 0.084(5) 0.089(6) 0.078(4) 0.011(4) 0.014(4) -0.017(4)
O14 0.094(5) 0.126(8) 0.101(6) 0.032(6) -0.018(5) -0.019(5)
C1 0.068(8) 0.079(10) 0.095(9) -0.008(7) -0.003(6) 0.000(7)
C2 0.067(8) 0.101(11) 0.132(11) -0.011(9) 0.005(7) 0.028(7)
C3 0.103(10) 0.072(10) 0.190(17) 0.002(11) 0.005(10) 0.022(8)
C4 0.123(11) 0.067(10) 0.107(9) 0.008(8) 0.020(9) 0.017(8)
C5 0.189(16) 0.057(10) 0.202(19) -0.018(11) 0.020(14) 0.021(10)
C6 0.105(11) 0.117(14) 0.24(2) 0.022(14) 0.021(13) 0.046(10)
C7 0.120(12) 0.168(16) 0.235(19) -0.037(14) 0.071(12) -0.077(12)
C8 0.108(15) 0.16(2) 0.24(2) -0.045(17) 0.068(15) -0.057(14)
C9 0.125(16) 0.14(2) 0.27(2) -0.03(2) 0.054(17) -0.069(17)
C10 0.149(19) 0.28(3) 0.17(2) 0.05(2) -0.080(16) -0.030(19)
C11 0.089(12) 0.50(5) 0.22(3) 0.02(3) -0.042(14) -0.08(2)
C12 0.25(3) 0.38(5) 0.48(6) 0.25(4) -0.24(4) -0.12(3)
C13 0.25(3) 0.15(2) 0.137(16) -0.057(16) 0.038(17) -0.054(18)
C14 0.37(4) 0.27(3) 0.21(3) -0.13(3) -0.07(3) -0.09(3)
C15 0.39(4) 0.20(3) 0.38(5) -0.17(3) 0.01(3) 0.08(3)
C16 0.23(2) 0.20(2) 0.079(12) 0.004(13) 0.017(13) 0.016(17)
C17 0.35(3) 0.21(3) 0.135(17) -0.028(16) 0.116(19) 0.03(2)
C18 0.30(3) 0.37(4) 0.106(15) 0.10(2) -0.027(18) 0.01(3)
C19 0.28(2) 0.159(19) 0.111(13) -0.057(14) 0.083(15) -0.043(18)
C20 0.25(2) 0.18(2) 0.165(19) -0.053(17) 0.061(16) 0.025(18)
C21 0.44(5) 0.32(4) 0.18(2) -0.03(2) 0.20(3) -0.07(3)
C22 0.110(13) 0.29(3) 0.103(13) 0.011(15) -0.026(11) -0.027(14)
C23 0.176(17) 0.33(3) 0.077(10) -0.032(15) -0.029(11) -0.067(17)
C24 0.109(13) 0.31(3) 0.165(18) 0.052(19) -0.059(12) -0.006(15)
C25 0.41(4) 0.16(2) 0.22(3) 0.11(2) -0.13(3) -0.14(3)
C26 0.58(6) 0.52(6) 0.29(4) 0.33(4) -0.32(4) -0.38(5)
C27 0.54(6) 0.20(3) 0.16(2) 0.07(2) 0.00(3) -0.06(3)
C28 0.098(11) 0.112(13) 0.137(12) -0.043(11) 0.013(9) -0.025(9)
C29 0.160(13) 0.100(12) 0.161(15) -0.025(12) 0.021(12) -0.029(11)
C30 0.104(11) 0.135(15) 0.23(2) -0.065(14) 0.044(12) 0.016(9)
C31 0.146(15) 0.100(14) 0.25(3) -0.017(16) 0.094(17) 0.037(12)
C32 0.162(16) 0.106(14) 0.38(4) 0.05(2) 0.081(19) 0.057(13)
C33 0.35(4) 0.24(3) 0.18(2) -0.14(2) 0.06(2) -0.01(2)
C34 0.094(11) 0.21(2) 0.113(12) 0.003(14) -0.011(10) 0.016(11)
C35 0.26(3) 0.31(4) 0.16(2) -0.01(2) -0.04(2) 0.10(2)
C36 0.150(17) 0.43(4) 0.22(3) 0.00(3) -0.006(17) 0.16(2)
C37 0.145(14) 0.160(19) 0.164(16) 0.045(15) 0.081(12) -0.014(13)
C38 0.27(3) 0.15(2) 0.28(3) 0.07(2) 0.08(2) -0.069(19)
C39 0.55(5) 0.13(2) 0.44(5) -0.04(2) 0.42(5) -0.05(2)
C40 0.123(12) 0.20(2) 0.113(13) 0.075(14) -0.037(10) -0.050(13)
C41 0.23(2) 0.37(4) 0.097(14) 0.069(19) -0.034(14) -0.06(2)
C42 0.185(19) 0.16(2) 0.21(2) 0.07(2) -0.028(16) 0.003(15)

loop_
_atom_type_symbol
_atom_type_description
_atom_type_scat_dispersion_real
_atom_type_scat_dispersion_imag
_atom_type_scat_source
C C 0.0033 0.0016 'International Tables Vol C Tables 4.2.6.8 and 6.1.1.4'
H H 0.0000 0.0000 'International Tables Vol C Tables 4.2.6.8 and 6.1.1.4'
O O 0.0106 0.0060 'International Tables Vol C Tables 4.2.6.8 and 6.1.1.4'
Al Al 0.0645 0.0514 'International Tables Vol C Tables 4.2.6.8 and 6.1.1.4'
Zr Zr -2.9673 0.5597 'International Tables Vol C Tables 4.2.6.8 and 6.1.1.4'
Ba Ba -0.3244 2.2819 'International Tables Vol C Tables 4.2.6.8 and 6.1.1.4'

loop_
_geom_angle_atom_site_label_1
_geom_angle_atom_site_label_2
_geom_angle_atom_site_label_3
_geom_angle
O11 Ba O10 57.6(2)
O11 Ba O8 109.6(2)
O10 Ba O8 89.8(2)
O11 Ba O6 120.7(2)
O10 Ba O6 151.0(2)
O8 Ba O6 115.2(2)
O11 Ba O1 171.2(2)
O10 Ba O1 123.58(19)
O8 Ba O1 62.34(19)
O6 Ba O1 63.2(2)
O11 Ba O14 76.9(2)
O10 Ba O14 67.2(2)
O8 Ba O14 148.4(3)
O6 Ba O14 84.0(2)
O1 Ba O14 111.9(2)
O11 Ba O2 121.2(2)
O10 Ba O2 149.4(2)
O8 Ba O2 61.0(2)
O6 Ba O2 59.1(2)
O1 Ba O2 52.56(18)
O14 Ba O2 143.1(2)
O11 Ba Al 29.48(18)
O10 Ba Al 29.58(15)
O8 Ba Al 107.29(15)
O6 Ba Al 136.60(15)
O1 Ba Al 153.06(14)
O14 Ba Al 62.75(16)
O2 Ba Al 147.27(14)
O11 Ba Zr2 134.93(17)
O10 Ba Zr2 119.09(14)
O8 Ba Zr2 32.06(14)
O6 Ba Zr2 83.40(14)
O1 Ba Zr2 36.23(13)
O14 Ba Zr2 147.37(17)
O2 Ba Zr2 36.36(13)
Al Ba Zr2 139.34(6)
O11 Ba Zr1 143.66(17)
O10 Ba Zr1 158.59(14)
O8 Ba Zr1 83.78(14)
O6 Ba Zr1 31.85(14)
O1 Ba Zr1 36.19(13)
O14 Ba Zr1 109.65(16)
O2 Ba Zr1 36.09(13)
Al Ba Zr1 168.34(6)
Zr2 Ba Zr1 51.74(3)
O5 Zr1 O4 97.3(4)
O5 Zr1 O6 99.2(3)
O4 Zr1 O6 102.4(4)
O5 Zr1 O3 98.4(3)
O4 Zr1 O3 99.5(3)
O6 Zr1 O3 149.7(3)
O5 Zr1 O2 97.1(3)
O4 Zr1 O2 164.5(3)
O6 Zr1 O2 81.1(3)
O3 Zr1 O2 72.5(2)
O5 Zr1 O1 164.3(3)
O4 Zr1 O1 96.9(3)
O6 Zr1 O1 84.4(3)
O3 Zr1 O1 72.5(2)
O2 Zr1 O1 68.2(2)
O5 Zr1 Zr2 122.4(3)
O4 Zr1 Zr2 123.1(3)
O6 Zr1 Zr2 108.6(2)
O3 Zr1 Zr2 41.26(17)
O2 Zr1 Zr2 42.63(17)
O1 Zr1 Zr2 42.77(16)
O5 Zr1 Ba 127.8(2)
O4 Zr1 Ba 123.0(3)
O6 Zr1 Ba 44.9(2)
O3 Zr1 Ba 105.19(18)
O2 Zr1 Ba 49.85(18)
O1 Zr1 Ba 46.77(15)
Zr2 Zr1 Ba 63.97(3)
O7 Zr2 O9 99.4(4)
O7 Zr2 O8 100.9(3)
O9 Zr2 O8 99.2(3)
O7 Zr2 O3 97.6(3)
O9 Zr2 O3 100.9(3)
O8 Zr2 O3 149.9(3)
O7 Zr2 O2 161.6(3)
O9 Zr2 O2 97.6(3)
O8 Zr2 O2 83.2(3)
O3 Zr2 O2 72.1(2)
O7 Zr2 O1 94.3(3)
O9 Zr2 O1 165.5(3)
O8 Zr2 O1 82.8(2)
O3 Zr2 O1 72.3(2)
O2 Zr2 O1 68.2(2)
O7 Zr2 Zr1 120.3(2)
O9 Zr2 Zr1 124.1(3)
O8 Zr2 Zr1 109.0(2)
O3 Zr2 Zr1 40.95(18)
O2 Zr2 Zr1 42.47(17)
O1 Zr2 Zr1 42.91(16)
O7 Zr2 Ba 121.9(3)
O9 Zr2 Ba 126.4(2)
O8 Zr2 Ba 44.71(19)
O3 Zr2 Ba 105.21(18)
O2 Zr2 Ba 50.08(18)
O1 Zr2 Ba 46.97(15)
Zr1 Zr2 Ba 64.29(3)
O12 Al O13 109.5(4)
O12 Al O10 118.9(4)
O13 Al O10 107.5(4)
O12 Al O11 116.4(5)
O13 Al O11 108.1(4)
O10 Al O11 95.3(4)
O12 Al Ba 147.2(3)
O13 Al Ba 103.3(3)
O10 Al Ba 49.7(3)
O11 Al Ba 48.6(2)
C1 O1 Zr2 122.6(6)
C1 O1 Zr1 129.9(6)
Zr2 O1 Zr1 94.3(2)
C1 O1 Ba 109.4(5)
Zr2 O1 Ba 96.8(2)
Zr1 O1 Ba 97.0(2)
C4 O2 Zr1 123.9(7)
C4 O2 Zr2 129.6(7)
Zr1 O2 Zr2 94.9(2)
C4 O2 Ba 112.1(6)
Zr1 O2 Ba 94.1(2)
Zr2 O2 Ba 93.6(2)
C7 O3 Zr1 132.9(11)
C7 O3 Zr2 129.3(11)
Zr1 O3 Zr2 97.8(2)
C10 O4 Zr1 172.5(13)
C13 O5 Zr1 166.1(13)
C16 O6 Zr1 133.1(11)
C16 O6 Ba 123.3(10)
Zr1 O6 Ba 103.2(3)
C19 O7 Zr2 170.8(12)
C22 O8 Zr2 126.8(9)
C22 O8 Ba 127.3(8)
Zr2 O8 Ba 103.2(3)
C25 O9 Zr2 166.1(17)
C28 O10 Al 127.4(7)
C28 O10 Ba 131.8(6)
Al O10 Ba 100.7(3)
C31 O11 Al 121.3(9)
C31 O11 Ba 132.2(10)
Al O11 Ba 101.9(3)
C34 O12 Al 135.3(10)
C37 O13 Al 128.7(10)
C40 O14 Ba 141.4(8)
O1 C1 C3 109.9(10)
O1 C1 C2 112.0(9)
C3 C1 C2 111.2(10)
O2 C4 C6 112.3(11)
O2 C4 C5 112.2(11)
C6 C4 C5 112.8(12)
C8 C7 O3 121(2)
C8 C7 C9 124(2)
O3 C7 C9 114.6(19)
C12 C10 C11 121(2)
C12 C10 O4 119(2)
C11 C10 O4 112(2)
C15 C13 C14 119(2)
C15 C13 O5 111(2)
C14 C13 O5 108(2)
C18 C16 O6 118(2)
C18 C16 C17 127(2)
O6 C16 C17 111.8(17)
C21 C19 O7 119(2)
C21 C19 C20 125.7(19)
O7 C19 C20 107.5(16)
C24 C22 C23 120.0(17)
C24 C22 O8 113.4(14)
C23 C22 O8 113.7(16)
C26 C25 C27 125(3)
C26 C25 O9 119(2)
C27 C25 O9 115(2)
O10 C28 C29 115.7(13)
O10 C28 C30 110.9(11)
C29 C28 C30 115.5(14)
C33 C31 O11 113.9(19)
C33 C31 C32 122(2)
O11 C31 C32 107.6(18)
O12 C34 C35 115.2(19)
O12 C34 C36 109.2(15)
C35 C34 C36 105.0(18)
C39 C37 C38 114(2)
C39 C37 O13 113(2)
C38 C37 O13 116.4(16)
O14 C40 C41 113.3(19)
O14 C40 C42 108.6(14)
C41 C40 C42 109.8(18)

loop_
_geom_bond_atom_site_label_1
_geom_bond_atom_site_label_2
_geom_bond_distance
Ba O11 2.686(7)
Ba O10 2.720(7)
Ba O8 2.727(7)
Ba O6 2.745(7)
Ba O1 2.778(6)
Ba O14 2.872(9)
Ba O2 2.900(7)
Ba Al 3.504(3)
Ba Zr2 3.7736(12)
Ba Zr1 3.7841(13)
Zr1 O5 1.915(8)
Zr1 O4 1.917(8)
Zr1 O6 2.051(7)
Zr1 O3 2.181(7)
Zr1 O2 2.235(7)
Zr1 O1 2.252(6)
Zr1 Zr2 3.2978(15)
Zr2 O7 1.905(8)
Zr2 O9 1.928(7)
Zr2 O8 2.058(7)
Zr2 O3 2.195(7)
Zr2 O2 2.242(7)
Zr2 O1 2.246(6)
Al O12 1.696(8)
Al O13 1.727(7)
Al O10 1.761(7)
Al O11 1.763(8)
O1 C1 1.458(13)
O2 C4 1.432(14)
O3 C7 1.420(16)
O4 C10 1.44(2)
O5 C13 1.47(2)
O6 C16 1.407(18)
O7 C19 1.425(18)
O8 C22 1.454(16)
O9 C25 1.42(2)
O10 C28 1.397(14)
O11 C31 1.457(17)
O12 C34 1.363(17)
O13 C37 1.413(16)
O14 C40 1.423(18)
C1 C3 1.488(17)
C1 C2 1.495(13)
C4 C6 1.502(19)
C4 C5 1.521(18)
C7 C8 1.36(3)
C7 C9 1.46(3)
C10 C12 1.28(3)
C10 C11 1.38(3)
C13 C15 1.39(3)
C13 C14 1.43(3)
C16 C18 1.30(2)
C16 C17 1.46(2)
C19 C21 1.32(3)
C19 C20 1.47(2)
C22 C24 1.40(2)
C22 C23 1.43(2)
C25 C26 1.34(3)
C25 C27 1.29(3)
C28 C29 1.442(18)
C28 C30 1.462(15)
C31 C33 1.37(3)
C31 C32 1.53(3)
C34 C35 1.42(3)
C34 C36 1.46(2)
C37 C39 1.36(2)
C37 C38 1.36(2)
C40 C41 1.43(2)
C40 C42 1.53(3)
